data_4327557
loop_
_publ_author_name
'Sheila M. J. Aubin'
'Ziming Sun'
'Hilary J. Eppley'
'Evan M. Rumberger'
'Ilia A. Guzei'
'Kirsten Folting'
'Peter K. Gantzel'
'Arnold L. Rheingold'
'George Christou'
'David N. Hendrickson'

_publ_contact_author
;
     David N. Hendrickson
     Department of Chemistry and Biochemistry-0358
     University of California at San Diego
     La Jolla, CA 92093
;
_publ_section_title
;
 Single-Molecule Magnets: Jahn-Teller Isomerism and the Origin of Two
 Magnetization Relaxation Processes in Mn12 Complexes
;
_journal_name_full 'Inorganic Chemistry'
_journal_page_first 2127
_journal_page_last 2146
_journal_paper_doi 10.1021/ic000911+
_journal_volume 40
_journal_year 2001
_chemical_formula_sum 'C48 H86 Mn12 O47'
_chemical_formula_weight 2074.44
_space_group_IT_number 14
_symmetry_cell_setting monoclinic
_symmetry_space_group_name_Hall '-P 2ybc'
_symmetry_space_group_name_H-M 'P 1 21/c 1'
_audit_creation_method 'minor manual editing of SDT2CIF v. 1.1 BETA  output'
_cell_angle_alpha 90
_cell_angle_beta 103.853(15)
_cell_angle_gamma 90
_cell_formula_units_Z 4
_cell_length_a 16.462(7)
_cell_length_b 22.401(9)
_cell_length_c 20.766(9)
_cell_measurement_reflns_used 74
_cell_measurement_theta_max 11.21
_cell_measurement_theta_min 4.68
_cell_volume 7435(5)
_computing_cell_refinement 'XTEL, local package'
_computing_data_collection 'NPS, local program'
_computing_data_reduction 'XTEL, local package'
_computing_molecular_graphics 'XTEL, local package'
_computing_publication_material 'XTEL, local package'
_computing_structure_refinement 'XTEL, local package'
_computing_structure_solution MULTAN78
_diffrn_measured_fraction_theta_full 0
_diffrn_measurement_device_type 'refurbished Picker diffractometer'
_diffrn_measurement_method '\q/2\q scans'
_diffrn_radiation_type 'Mo K\a'
_diffrn_radiation_wavelength 0.71069
_diffrn_reflns_av_R_equivalents 0.104
_diffrn_reflns_number 7218
_diffrn_reflns_theta_full 0
_diffrn_standards_decay_% 1
_diffrn_standards_interval_count 100
_diffrn_standards_number 4
_exptl_absorpt_coefficient_mu 2.0637
_exptl_absorpt_correction_type none
_exptl_absorpt_process_details none
_exptl_crystal_density_diffrn 1.853
_exptl_crystal_F_000 4200
_refine_ls_abs_structure_details none
_refine_ls_extinction_coef -0.2705E-7
_refine_ls_extinction_expression
;                                                                               
Larson, A. C. (1967).  Acta Cryst. 23, p. 664.  Eq. (3)                         
;
_refine_ls_extinction_method Zachariasen
_refine_ls_goodness_of_fit_ref 1.2254
_refine_ls_matrix_type full
_refine_ls_R_factor_gt 0.0902
_refine_ls_shift/su_max 0.9298
_refine_ls_structure_factor_coef F
_refine_ls_weighting_details w^-1^=\s^2^(F)+(.07F)^2^
_refine_ls_weighting_scheme calc
_refine_ls_wR_factor_ref 0.0811
_reflns_number_gt 3202
_reflns_number_total 6963
_reflns_threshold_expression F^2^>2.33\s(F^2^)
_cod_data_source_file ic0009112B_1.cif
_cod_data_source_block MSC96129
_cod_original_sg_symbol_H-M 'P 21/c'
_cod_database_code 4327557

loop_
_symmetry_equiv_pos_as_xyz
x,y,z
-x,1/2+y,1/2-z
x,1/2-y,1/2+z
-x,-y,-z

loop_
_atom_site_label
_atom_site_type_symbol
_atom_site_fract_x
_atom_site_fract_y
_atom_site_fract_z
_atom_site_U_iso_or_equiv
_atom_site_adp_type
_atom_site_occupancy
_atom_site_disorder_group
MN1 MN 0.2372(2) 0.9342(2) 0.7691(2) 0.0188(15) Uani 1 0
MN2 MN 0.3802(2) 0.9864(2) 0.7364(2) 0.0213(15) Uani 1 0
MN3 MN 0.2322(2) 0.9754(2) 0.6360(2) 0.0162(15) Uani 1 0
MN4 MN 0.2342(2) 1.0569(2) 0.7394(2) 0.0176(15) Uani 1 0
MN5 MN 0.2359(2) 0.8919(2) 0.8940(2) 0.0255(17) Uani 1 0
MN6 MN 0.4263(3) 0.8875(2) 0.8650(2) 0.0296(17) Uani 1 0
MN7 MN 0.5190(2) 0.9180(2) 0.7389(2) 0.0354(19) Uani 1 0
MN8 MN 0.4098(2) 0.9476(2) 0.5829(2) 0.0188(15) Uani 1 0
MN9 MN 0.2239(2) 1.0180(2) 0.5105(2) 0.0155(12) Uani 1 0
MN10 MN 0.1117(2) 1.1020(2) 0.5912(2) 0.0149(12) Uani 1 0
MN11 MN 0.1051(2) 1.1315(2) 0.7533(2) 0.0166(12) Uani 1 0
MN12 MN 0.1372(2) 1.0213(2) 0.8637(2) 0.0214(15) Uani 1 0
O13 O 0.2981(10) 0.9262(7) 0.7024(8) 0.024(5) Uiso 1 0
O14 O 0.3079(10) 1.0015(7) 0.7954(8) 0.023(5) Uiso 1 0
O15 O 0.3012(9) 1.0370(7) 0.6794(7) 0.019(4) Uiso 1 0
O16 O 0.1734(9) 0.9857(7) 0.7047(7) 0.013(4) Uiso 1 0
O17 O 0.1745(10) 0.9498(7) 0.8317(8) 0.024(4) Uiso 1 0
O18 O 0.3070(9) 0.8880(7) 0.8345(7) 0.019(4) Uiso 1 0
O19 O 0.4439(10) 0.9332(7) 0.7943(8) 0.028(5) Uiso 1 0
O20 O 0.4421(10) 0.9633(7) 0.6741(8) 0.028(5) Uiso 1 0
O21 O 0.2993(9) 0.9739(7) 0.5755(7) 0.017(4) Uiso 1 0
O22 O 0.1651(9) 1.0302(7) 0.5769(7) 0.019(4) Uiso 1 0
O23 O 0.1538(8) 1.1033(6) 0.6832(7) 0.011(4) Uiso 1 0
O24 O 0.1709(9) 1.0693(7) 0.7999(7) 0.018(4) Uiso 1 0
O25 O 0.432(2) 0.8005(15) 0.8086(17) 0.143(13) Uiso 1 0
O26 O 0.4487(10) 1.0403(7) 0.5577(8) 0.024(5) Uiso 1 0
O27 O 0.9981(9) 0.0558(7) 0.6025(7) 0.012(4) Uiso 1 0
O28 O 0.1707(9) 0.8669(7) 0.7342(7) 0.015(4) Uiso 1 0
C29 C 0.1490(14) 0.8248(11) 0.7679(12) 0.015(6) Uiso 1 0
O30 O 0.1635(10) 0.8225(7) 0.8298(8) 0.022(4) Uiso 1 0
C31 C 0.0983(16) 0.7745(12) 0.7277(12) 0.027(8) Uiso 1 0
C32 C 0.1260(18) 0.7133(13) 0.7549(15) 0.046(9) Uiso 1 0
O33 O 0.4560(10) 1.0509(8) 0.7701(8) 0.029(5) Uiso 1 0
C34 C 0.5384(19) 1.0454(14) 0.7845(15) 0.046(9) Uiso 1 0
O35 O 0.5785(12) 1.0008(8) 0.7771(9) 0.041(5) Uiso 1 0
C36 C 0.580(2) 1.1026(14) 0.8143(15) 0.052(9) Uiso 1 0
C37 C 0.664(3) 1.093(2) 0.859(2) 0.109(15) Uiso 1 0
O38 O 0.1762(9) 0.9048(7) 0.5974(7) 0.013(4) Uiso 1 0
C39 C 0.1540(14) 0.8929(11) 0.5349(11) 0.015(6) Uiso 1 0
O40 O 0.1530(9) 0.9315(7) 0.4895(7) 0.013(4) Uiso 1 0
C41 C 0.1314(16) 0.8291(12) 0.5142(13) 0.029(8) Uiso 1 0
C42 C 0.1678(17) 0.8088(13) 0.4592(14) 0.040(8) Uiso 1 0
O43 O 0.3074(9) 1.1220(7) 0.7714(7) 0.018(4) Uiso 1 0
C44 C 0.2849(19) 1.1723(14) 0.7915(14) 0.044(9) Uiso 1 0
O45 O 0.2121(11) 1.1894(8) 0.7879(8) 0.035(5) Uiso 1 0
C46 C 0.355(2) 1.2152(15) 0.8179(17) 0.059(10) Uiso 1 0
C47 C 0.365(4) 1.249(3) 0.769(3) 0.16(2) Uiso 1 0
O48 O 0.2950(11) 0.8310(8) 0.9538(8) 0.031(5) Uiso 1 0
C49 C 0.3694(18) 0.8127(13) 0.9611(14) 0.038(8) Uiso 1 0
O50 O 0.4219(13) 0.8275(9) 0.9300(10) 0.054(6) Uiso 1 0
C51 C 0.391(2) 0.7633(17) 1.0112(18) 0.070(11) Uiso 1 0
C52 C 0.472(3) 0.741(2) 1.025(2) 0.108(15) Uiso 1 0
O53 O 0.2973(11) 0.9674(8) 0.9441(9) 0.037(5) Uiso 1 0
C54 C 0.3624(17) 0.9871(12) 0.9422(13) 0.030(8) Uiso 1 0
O55 O 0.4260(11) 0.9596(8) 0.9270(8) 0.031(5) Uiso 1 0
C56 C 0.3874(18) 1.0534(13) 0.9603(14) 0.040(8) Uiso 1 0
C57 C 0.4445(19) 1.0830(14) 0.9287(15) 0.051(9) Uiso 1 0
O58 O 0.1573(10) 0.8902(7) 0.9502(7) 0.021(4) Uiso 1 0
C59 C 0.1140(14) 0.9319(11) 0.9637(11) 0.017(6) Uiso 1 0
O60 O 0.1085(10) 0.9841(8) 0.9391(8) 0.027(5) Uiso 1 0
C61 C 0.0623(18) 0.9231(13) 1.0148(14) 0.042(9) Uiso 1 0
C62 C 0.0957(18) 0.8737(13) 1.0635(14) 0.045(9) Uiso 1 0
O63 O 0.5445(11) 0.8764(8) 0.8972(9) 0.035(5) Uiso 1 0
C64 C 0.602(2) 0.8713(15) 0.8708(17) 0.057(10) Uiso 1 0
O65 O 0.6022(12) 0.8804(9) 0.8086(10) 0.050(6) Uiso 1 0
C66 C 0.6938(19) 0.8639(14) 0.9140(15) 0.048(9) Uiso 1 0
C67 C 0.747(2) 0.9165(15) 0.9161(16) 0.059(10) Uiso 1 0
O68 O 0.5945(11) 0.9049(8) 0.6823(9) 0.036(5) Uiso 1 0
C69 C 0.5845(14) 0.9005(10) 0.6212(11) 0.012(6) Uiso 1 0
O70 O 0.5229(9) 0.9206(7) 0.5793(7) 0.017(4) Uiso 1 0
C71 C 0.6544(14) 0.8696(10) 0.5978(11) 0.011(6) Uiso 1 0
C72 C 0.7387(17) 0.8675(13) 0.6466(14) 0.038(8) Uiso 1 0
O73 O 0.4539(12) 0.8374(9) 0.7039(10) 0.049(6) Uiso 1 0
C74 C 0.387(3) 0.826(2) 0.655(2) 0.029(11) Uiso 0.6 0
O75 O 0.3719(10) 0.8578(8) 0.6007(8) 0.031(5) Uiso 1 0
C76 C 0.317(3) 0.776(2) 0.664(2) 0.043(14) Uiso 0.6 0
C77 C 0.328(4) 0.749(3) 0.727(3) 0.18(3) Uiso 1 0
O78 O 0.3856(10) 0.9323(7) 0.4869(8) 0.021(4) Uiso 1 0
C79 C 0.3367(15) 0.9609(11) 0.4390(11) 0.016(6) Uiso 1 0
O80 O 0.2824(10) 0.9971(7) 0.4415(8) 0.023(5) Uiso 1 0
C81 C 0.3465(18) 0.9425(13) 0.3682(14) 0.041(8) Uiso 1 0
C82 C 0.335(2) 0.8810(16) 0.3573(17) 0.064(10) Uiso 1 0
O83 O 0.1395(9) 1.0568(7) 0.4425(7) 0.020(4) Uiso 1 0
C84 C 0.0719(14) 1.0861(10) 0.4441(11) 0.011(6) Uiso 1 0
O85 O 0.0534(9) 1.1031(7) 0.4975(7) 0.015(4) Uiso 1 0
C86 C 0.0090(16) 1.0965(12) 0.3794(13) 0.030(8) Uiso 1 0
C87 C 0.0397(17) 1.0903(12) 0.3193(13) 0.036(8) Uiso 1 0
O88 O 0.3002(9) 1.0952(7) 0.5384(7) 0.017(4) Uiso 1 0
C89 C 0.2821(17) 1.1399(12) 0.5665(13) 0.029(8) Uiso 1 0
O90 O 0.2120(9) 1.1556(7) 0.5735(7) 0.018(4) Uiso 1 0
C91 C 0.353(2) 1.1844(16) 0.5905(18) 0.071(11) Uiso 1 0
C92 C 0.429(5) 1.202(3) 0.578(4) 0.08(2) Uiso 0.5 0
O93 O 0.0561(9) 1.1787(7) 0.5956(8) 0.021(4) Uiso 1 0
C94 C 0.0415(13) 1.2134(10) 0.6414(11) 0.006(5) Uiso 1 0
O95 O 0.0492(10) 1.1987(8) 0.7005(8) 0.031(5) Uiso 1 0
C96 C 0.0159(14) 1.2750(11) 0.6226(12) 0.016(6) Uiso 1 0
C97 C 0.0837(19) 1.3167(14) 0.6554(15) 0.052(9) Uiso 1 0
O98 O 0.0728(10) 1.1603(7) 0.8344(8) 0.024(5) Uiso 1 0
C99 C 0.1071(16) 1.1452(12) 0.8944(13) 0.026(8) Uiso 1 0
O100 O 0.1329(9) 1.0942(7) 0.9135(7) 0.019(4) Uiso 1 0
C101 C 0.1153(17) 1.1926(13) 0.9486(14) 0.036(8) Uiso 1 0
C102 C 0.088(3) 1.2495(19) 0.930(2) 0.096(14) Uiso 1 0
O103 O 0.9940(9) 0.0793(7) 0.7284(7) 0.018(4) Uiso 1 0
C104 C -0.0363(15) 1.0442(11) 0.7680(12) 0.016(6) Uiso 1 0
O105 O 0.0092(9) 1.0212(7) 0.8196(7) 0.012(4) Uiso 1 0
C106 C 0.8720(16) 0.0366(12) 0.7518(13) 0.029(8) Uiso 1 0
C107 C 0.8405(17) 0.9909(12) 0.7923(13) 0.034(8) Uiso 1 0
C92 C 0.423(5) 1.171(3) 0.635(4) 0.07(2) Uiso 0.5 0
C74 C 0.445(5) 0.805(4) 0.739(4) 0.05(2) Uiso 0.4 0
C76 C 0.400(6) 0.746(4) 0.729(4) 0.07(3) Uiso 0.4 0
H1 H 0.0391 0.7789 0.7287 0.0458 Uiso 1 0
H2 H 0.1003 0.7757 0.6825 0.0458 Uiso 1 0
H3 H 0.0926 0.6819 0.7309 0.052 Uiso 1 0
H4 H 0.183 0.7066 0.7542 0.052 Uiso 1 0
H5 H 0.1223 0.71 0.8008 0.052 Uiso 1 0
H6 H 0.586 1.1299 0.7786 0.0678 Uiso 1 0
H7 H 0.5451 1.1225 0.8381 0.0678 Uiso 1 0
H8 H 0.7006 1.0747 0.8348 0.1062 Uiso 1 0
H9 H 0.689 1.1301 0.8765 0.1062 Uiso 1 0
H10 H 0.6597 1.0678 0.8943 0.1062 Uiso 1 0
H11 H 0.1508 0.8019 0.5516 0.0415 Uiso 1 0
H12 H 0.0712 0.8243 0.5012 0.0415 Uiso 1 0
H13 H 0.1532 0.7685 0.4454 0.0491 Uiso 1 0
H14 H 0.1478 0.8339 0.4202 0.0491 Uiso 1 0
H15 H 0.2275 0.8118 0.4706 0.0491 Uiso 1 0
H16 H 0.3413 1.2397 0.8515 0.0702 Uiso 1 0
H17 H 0.4051 1.1938 0.8367 0.0702 Uiso 1 0
H18 H 0.3772 1.2241 0.732 0.1469 Uiso 1 0
H19 H 0.3133 1.2698 0.7469 0.1469 Uiso 1 0
H20 H 0.4081 1.278 0.7783 0.1469 Uiso 1 0
H21 H 0.3777 0.7758 1.0523 0.0844 Uiso 1 0
H22 H 0.3535 0.7294 0.9955 0.0844 Uiso 1 0
H23 H 0.4853 0.7262 0.9874 0.1141 Uiso 1 0
H24 H 0.5097 0.7729 1.0439 0.1141 Uiso 1 0
H25 H 0.4791 0.71 1.0587 0.1141 Uiso 1 0
H26 H 0.3364 1.0762 0.9514 0.0507 Uiso 1 0
H27 H 0.4108 1.0546 1.0075 0.0507 Uiso 1 0
H28 H 0.4971 1.0616 0.9375 0.0627 Uiso 1 0
H29 H 0.4228 1.0832 0.8814 0.0627 Uiso 1 0
H30 H 0.4553 1.1227 0.9436 0.0627 Uiso 1 0
H31 H 0.0631 0.9594 1.0397 0.0551 Uiso 1 0
H32 H 0.0058 0.9141 0.9936 0.0551 Uiso 1 0
H33 H 0.0947 0.837 1.0401 0.0585 Uiso 1 0
H34 H 0.1522 0.8823 1.0862 0.0585 Uiso 1 0
H35 H 0.0629 0.8697 1.0951 0.0585 Uiso 1 0
H36 H 0.6924 0.8544 0.9586 0.059 Uiso 1 0
H37 H 0.7207 0.8313 0.897 0.059 Uiso 1 0
H38 H 0.8017 0.9112 0.9419 0.0722 Uiso 1 0
H39 H 0.7501 0.9276 0.8714 0.0722 Uiso 1 0
H40 H 0.7222 0.9505 0.9333 0.0722 Uiso 1 0
H41 H 0.6373 0.8294 0.5856 0.0265 Uiso 1 0
H42 H 0.6614 0.8897 0.5583 0.0265 Uiso 1 0
H43 H 0.7795 0.8475 0.6288 0.045 Uiso 1 0
H44 H 0.7585 0.9073 0.6589 0.045 Uiso 1 0
H45 H 0.7343 0.8472 0.6864 0.045 Uiso 1 0
H46 H 0.3076 0.964 0.3347 0.0517 Uiso 1 0
H47 H 0.4024 0.9532 0.3639 0.0517 Uiso 1 0
H48 H 0.2799 0.8684 0.3602 0.0779 Uiso 1 0
H49 H 0.3416 0.8682 0.3143 0.0779 Uiso 1 0
H50 H 0.3746 0.8575 0.3898 0.0779 Uiso 1 0
H51 H -0.0367 1.0691 0.3768 0.0463 Uiso 1 0
H52 H 0.9869 0.1362 0.3793 0.0463 Uiso 1 0
H53 H -0.0036 1.0963 0.2799 0.0444 Uiso 1 0
H54 H 0.0843 1.1168 0.3192 0.0444 Uiso 1 0
H55 H 0.0607 1.0497 0.3166 0.0444 Uiso 1 0
H56 H 0.3562 1.2064 0.5446 0.0972 Uiso 1 0
H57 H 0.3266 1.2203 0.6085 0.0972 Uiso 1 0
H58 H 0.0053 1.2791 0.5757 0.0281 Uiso 1 0
H59 H -0.0344 1.2838 0.6361 0.0281 Uiso 1 0
H60 H 0.1354 1.3085 0.6432 0.0629 Uiso 1 0
H61 H 0.0696 1.3577 0.6444 0.0629 Uiso 1 0
H62 H 0.0953 1.3136 0.7034 0.0629 Uiso 1 0
H63 H 0.0867 1.1792 0.9813 0.0506 Uiso 1 0
H64 H 0.1748 1.1954 0.9722 0.0506 Uiso 1 0
H65 H 0.1187 1.2666 0.9005 0.1008 Uiso 1 0
H66 H 0.0306 1.2505 0.9099 0.1008 Uiso 1 0
H67 H 0.0977 1.2768 0.9686 0.1008 Uiso 1 0
H68 H -0.1531 1.075 0.7573 0.0437 Uiso 1 0
H69 H 0.8533 0.0267 0.7052 0.0437 Uiso 1 0
H70 H -0.219 0.9877 0.7795 0.0465 Uiso 1 0
H71 H -0.1362 0.9525 0.7863 0.0465 Uiso 1 0
H72 H 0.8569 0.0009 0.8382 0.0465 Uiso 1 0

loop_
_atom_site_aniso_label
_atom_site_aniso_U_11
_atom_site_aniso_U_22
_atom_site_aniso_U_33
_atom_site_aniso_U_12
_atom_site_aniso_U_13
_atom_site_aniso_U_23
MN1 0.018(2) 0.023(3) 0.015(2) 0.007(2) 0.004(2) -0.000(2)
MN2 0.014(2) 0.036(3) 0.012(2) 0.006(2) 0.000(2) -0.002(2)
MN3 0.009(2) 0.026(3) 0.012(2) 0.000(2) -0.001(2) -0.004(2)
MN4 0.013(2) 0.022(3) 0.017(2) 0.002(2) 0.002(2) -0.002(2)
MN5 0.027(3) 0.033(3) 0.013(2) 0.011(2) -0.003(2) 0.006(2)
MN6 0.027(3) 0.042(3) 0.017(2) 0.015(2) 0.001(2) -0.005(2)
MN7 0.018(3) 0.068(4) 0.018(2) 0.026(2) -0.000(2) -0.001(2)
MN8 0.009(2) 0.028(3) 0.018(2) 0.003(2) 0.002(2) -0.003(2)
MN9 0.011(2) 0.019(2) 0.014(2) 0.004(2) -0.001(2) -0.000(2)
MN10 0.017(2) 0.016(2) 0.012(2) 0.004(2) 0.003(2) -0.001(2)
MN11 0.018(2) 0.019(2) 0.012(2) 0.004(2) 0.003(2) -0.001(2)
MN12 0.023(2) 0.028(3) 0.013(2) 0.005(2) 0.003(2) 0.001(2)

loop_
_atom_type_symbol
_atom_type_description
_atom_type_scat_dispersion_real
_atom_type_scat_dispersion_imag
_atom_type_scat_source
MN Mn 0.295 0.729 'International Tables Vol. IV (1974) Table 2.2B'
O O 0.008 0.006 'International Tables Vol. IV (1974) Table 2.2B'
C C 0.002 0.002 'International Tables Vol. IV (1974) Table 2.2B'
H H 0 0 'International Tables Vol. IV (1974) Table 2.2B'

loop_
_geom_angle_atom_site_label_1
_geom_angle_atom_site_label_2
_geom_angle_atom_site_label_3
_geom_angle
_geom_angle_site_symmetry_1
_geom_angle_site_symmetry_3
_geom_angle_publ_flag
MN2 MN1 MN3 58.57(12) . . no
MN2 MN1 MN4 61.29(10) . . no
MN2 MN1 MN5 123.76(16) . . no
MN2 MN1 O13 42.0(3) . . no
MN2 MN1 O14 42.3(5) . . no
MN2 MN1 O16 86.1(4) . . no
MN2 MN1 O17 135.3(3) . . no
MN2 MN1 O18 90.1(5) . . no
MN2 MN1 O28 131.8(5) . . no
MN3 MN1 MN4 59.01(9) . . no
MN3 MN1 MN5 177.52(14) . . no
MN3 MN1 O13 40.1(3) . . no
MN3 MN1 O14 84.1(4) . . no
MN3 MN1 O16 40.9(5) . . no
MN3 MN1 O17 135.1(3) . . no
MN3 MN1 O18 137.9(5) . . no
MN3 MN1 O28 90.4(4) . . no
MN4 MN1 MN5 122.45(13) . . no
MN4 MN1 O13 85.25(14) . . no
MN4 MN1 O14 42.8(3) . . no
MN4 MN1 O16 43.0(3) . . no
MN4 MN1 O17 89.25(15) . . no
MN4 MN1 O18 132.5(3) . . no
MN4 MN1 O28 135.4(3) . . no
MN5 MN1 O13 140.7(3) . . no
MN5 MN1 O14 98.3(5) . . no
MN5 MN1 O16 138.4(5) . . no
MN5 MN1 O17 44.4(3) . . no
MN5 MN1 O18 43.1(5) . . no
MN5 MN1 O28 87.3(4) . . no
O13 MN1 O14 83.7(6) . . no
O13 MN1 O16 80.9(6) . . no
O13 MN1 O17 174.4(2) . . no
O13 MN1 O18 97.9(6) . . no
O13 MN1 O28 90.2(5) . . no
O14 MN1 O16 85.2(4) . . no
O14 MN1 O17 93.1(6) . . no
O14 MN1 O18 90.1(4) . . no
O14 MN1 O28 173.8(7) . . no
O16 MN1 O17 94.2(6) . . no
O16 MN1 O18 175.3(5) . . no
O16 MN1 O28 92.5(4) . . no
O17 MN1 O18 86.8(6) . . no
O17 MN1 O28 92.9(6) . . no
O18 MN1 O28 92.1(4) . . no
MN1 MN2 MN3 61.48(13) . . no
MN1 MN2 MN4 58.68(10) . . no
MN1 MN2 MN7 119.89(8) . . no
MN1 MN2 O13 41.5(5) . . no
MN1 MN2 O14 41.5(3) . . no
MN1 MN2 O15 85.0(5) . . no
MN1 MN2 O19 87.2(5) . . no
MN1 MN2 O20 131.2(3) . . no
MN1 MN2 O33 136.0(6) . . no
MN3 MN2 MN4 59.12(11) . . no
MN3 MN2 MN7 122.35(14) . . no
MN3 MN2 O13 42.0(3) . . no
MN3 MN2 O14 85.9(4) . . no
MN3 MN2 O15 41.5(3) . . no
MN3 MN2 O19 133.3(3) . . no
MN3 MN2 O20 89.0(5) . . no
MN3 MN2 O33 134.9(3) . . no
MN4 MN2 MN7 177.58(19) . . no
MN4 MN2 O13 82.9(4) . . no
MN4 MN2 O14 41.2(3) . . no
MN4 MN2 O15 40.7(5) . . no
MN4 MN2 O19 133.5(6) . . no
MN4 MN2 O20 138.4(4) . . no
MN4 MN2 O33 93.0(4) . . no
MN7 MN2 O13 97.1(4) . . no
MN7 MN2 O14 136.3(3) . . no
MN7 MN2 O15 141.7(5) . . no
MN7 MN2 O19 44.1(6) . . no
MN7 MN2 O20 44.0(4) . . no
MN7 MN2 O33 87.0(4) . . no
O13 MN2 O14 82.5(6) . . no
O13 MN2 O15 82.8(4) . . no
O13 MN2 O19 91.5(4) . . no
O13 MN2 O20 90.2(6) . . no
O13 MN2 O33 175.8(6) . . no
O14 MN2 O15 81.8(6) . . no
O14 MN2 O19 92.3(7) . . no
O14 MN2 O20 172.7(4) . . no
O14 MN2 O33 94.7(6) . . no
O15 MN2 O19 172.2(7) . . no
O15 MN2 O20 97.8(6) . . no
O15 MN2 O33 93.8(4) . . no
O19 MN2 O20 87.4(6) . . no
O19 MN2 O33 91.8(5) . . no
O20 MN2 O33 92.6(6) . . no
MN1 MN3 MN2 59.95(13) . . no
MN1 MN3 MN4 59.03(10) . . no
MN1 MN3 MN9 177.82(12) . . no
MN1 MN3 O13 40.4(5) . . no
MN1 MN3 O15 84.3(4) . . no
MN1 MN3 O16 40.0(3) . . no
MN1 MN3 O21 138.9(4) . . no
MN1 MN3 O22 134.7(5) . . no
MN1 MN3 O38 92.2(4) . . no
MN2 MN3 MN4 61.79(11) . . no
MN2 MN3 MN9 120.63(16) . . no
MN2 MN3 O13 42.8(3) . . no
MN2 MN3 O15 42.4(3) . . no
MN2 MN3 O16 86.6(4) . . no
MN2 MN3 O21 87.3(4) . . no
MN2 MN3 O22 133.7(3) . . no
MN2 MN3 O38 129.1(3) . . no
MN4 MN3 MN9 119.13(7) . . no
MN4 MN3 O13 85.5(4) . . no
MN4 MN3 O15 42.3(5) . . no
MN4 MN3 O16 43.1(2) . . no
MN4 MN3 O21 128.7(3) . . no
MN4 MN3 O22 88.4(4) . . no
MN4 MN3 O38 140.8(5) . . no
MN9 MN3 O13 141.6(6) . . no
MN9 MN3 O15 94.9(4) . . no
MN9 MN3 O16 138.0(3) . . no
MN9 MN3 O21 43.0(4) . . no
MN9 MN3 O22 43.2(5) . . no
MN9 MN3 O38 88.9(4) . . no
O13 MN3 O15 84.4(4) . . no
O13 MN3 O16 80.3(6) . . no
O13 MN3 O21 98.8(6) . . no
O13 MN3 O22 173.9(6) . . no
O13 MN3 O38 87.6(4) . . no
O15 MN3 O16 84.8(6) . . no
O15 MN3 O21 87.0(6) . . no
O15 MN3 O22 91.5(4) . . no
O15 MN3 O38 171.2(5) . . no
O16 MN3 O21 171.8(4) . . no
O16 MN3 O22 94.8(6) . . no
O16 MN3 O38 97.7(5) . . no
O21 MN3 O22 85.5(6) . . no
O21 MN3 O38 90.4(5) . . no
O22 MN3 O38 96.7(4) . . no
MN1 MN4 MN2 60.03(10) . . no
MN1 MN4 MN3 61.96(10) . . no
MN1 MN4 MN11 122.64(17) . . no
MN1 MN4 O14 42.4(3) . . no
MN1 MN4 O15 86.17(16) . . no
MN1 MN4 O16 41.8(3) . . no
MN1 MN4 O23 131.0(3) . . no
MN1 MN4 O24 88.88(16) . . no
MN1 MN4 O43 134.0(3) . . no
MN2 MN4 MN3 59.10(11) . . no
MN2 MN4 MN11 173.82(14) . . no
MN2 MN4 O14 41.6(5) . . no
MN2 MN4 O15 40.8(3) . . no
MN2 MN4 O16 84.3(4) . . no
MN2 MN4 O23 139.7(5) . . no
MN2 MN4 O24 135.2(4) . . no
MN2 MN4 O43 88.1(4) . . no
MN3 MN4 MN11 126.97(15) . . no
MN3 MN4 O14 86.2(4) . . no
MN3 MN4 O15 41.5(3) . . no
MN3 MN4 O16 42.9(5) . . no
MN3 MN4 O23 90.4(3) . . no
MN3 MN4 O24 135.7(3) . . no
MN3 MN4 O43 130.8(5) . . no
MN11 MN4 O14 135.7(5) . . no
MN11 MN4 O15 141.9(3) . . no
MN11 MN4 O16 101.2(4) . . no
MN11 MN4 O23 44.0(5) . . no
MN11 MN4 O24 42.5(3) . . no
MN11 MN4 O43 86.5(4) . . no
O14 MN4 O15 82.2(6) . . no
O14 MN4 O16 83.6(4) . . no
O14 MN4 O23 173.3(4) . . no
O14 MN4 O24 93.6(6) . . no
O14 MN4 O43 91.7(4) . . no
O15 MN4 O16 83.8(5) . . no
O15 MN4 O23 98.9(6) . . no
O15 MN4 O24 175.0(2) . . no
O15 MN4 O43 89.5(6) . . no
O16 MN4 O23 90.0(4) . . no
O16 MN4 O24 93.0(6) . . no
O16 MN4 O43 172.2(6) . . no
O23 MN4 O24 84.9(6) . . no
O23 MN4 O43 94.9(4) . . no
O24 MN4 O43 93.5(6) . . no
MN1 MN5 O17 42.6(5) . . no
MN1 MN5 O18 42.3(3) . . no
MN1 MN5 O30 78.4(4) . . no
MN1 MN5 O48 136.5(6) . . no
MN1 MN5 O53 94.4(4) . . no
MN1 MN5 O58 136.6(4) . . no
O17 MN5 O18 84.3(6) . . no
O17 MN5 O30 87.0(4) . . no
O17 MN5 O48 177.4(4) . . no
O17 MN5 O53 84.5(4) . . no
O17 MN5 O58 95.6(6) . . no
O18 MN5 O30 84.4(5) . . no
O18 MN5 O48 95.3(6) . . no
O18 MN5 O53 93.5(6) . . no
O18 MN5 O58 174.9(4) . . no
O30 MN5 O48 90.4(4) . . no
O30 MN5 O53 171.4(5) . . no
O30 MN5 O58 90.5(5) . . no
O48 MN5 O53 98.0(5) . . no
O48 MN5 O58 84.6(6) . . no
O53 MN5 O58 91.6(6) . . no
O18 MN6 O19 94.4(6) . . no
O18 MN6 O25 90.1(9) . . no
O18 MN6 O50 91.6(7) . . no
O18 MN6 O55 92.6(6) . . no
O18 MN6 O63 172.79(17) . . no
O19 MN6 O25 91.9(8) . . no
O19 MN6 O50 167.5(7) . . no
O19 MN6 O55 94.9(5) . . no
O19 MN6 O63 90.6(7) . . no
O25 MN6 O50 77.1(8) . . no
O25 MN6 O55 172.6(8) . . no
O25 MN6 O63 84.6(9) . . no
O50 MN6 O55 95.8(6) . . no
O50 MN6 O63 82.5(7) . . no
O55 MN6 O63 92.1(6) . . no
MN2 MN7 O19 41.9(3) . . no
MN2 MN7 O20 43.8(5) . . no
MN2 MN7 O35 80.2(5) . . no
MN2 MN7 O65 134.1(6) . . no
MN2 MN7 O68 136.9(4) . . no
MN2 MN7 O73 96.8(5) . . no
O19 MN7 O20 85.1(7) . . no
O19 MN7 O35 85.8(6) . . no
O19 MN7 O65 94.0(7) . . no
O19 MN7 O68 178.50(19) . . no
O19 MN7 O73 90.6(6) . . no
O20 MN7 O35 88.2(4) . . no
O20 MN7 O65 173.6(3) . . no
O20 MN7 O68 93.9(7) . . no
O20 MN7 O73 90.9(5) . . no
O35 MN7 O65 85.4(4) . . no
O35 MN7 O68 93.0(6) . . no
O35 MN7 O73 176.4(8) . . no
O65 MN7 O68 86.9(8) . . no
O65 MN7 O73 95.4(5) . . no
O68 MN7 O73 90.5(6) . . no
O20 MN8 O21 93.4(7) . . no
O20 MN8 O26 91.9(4) . . no
O20 MN8 O70 93.1(6) . . no
O20 MN8 O75 91.5(5) . . no
O20 MN8 O78 175.2(7) . . no
O21 MN8 O26 90.9(4) . . no
O21 MN8 O70 173.3(6) . . no
O21 MN8 O75 89.6(5) . . no
O21 MN8 O78 90.9(6) . . no
O26 MN8 O70 87.1(4) . . no
O26 MN8 O75 176.5(6) . . no
O26 MN8 O78 85.6(4) . . no
O70 MN8 O75 92.0(5) . . no
O70 MN8 O78 82.6(6) . . no
O75 MN8 O78 90.9(5) . . no
MN3 MN9 O21 42.4(5) . . no
MN3 MN9 O22 43.5(3) . . no
MN3 MN9 O40 77.8(4) . . no
MN3 MN9 O80 133.4(3) . . no
MN3 MN9 O83 135.4(5) . . no
MN3 MN9 O88 97.6(4) . . no
O21 MN9 O22 85.2(6) . . no
O21 MN9 O40 84.8(4) . . no
O21 MN9 O80 92.5(6) . . no
O21 MN9 O83 174.6(4) . . no
O21 MN9 O88 89.3(4) . . no
O22 MN9 O40 86.1(5) . . no
O22 MN9 O80 174.43(19) . . no
O22 MN9 O83 93.7(6) . . no
O22 MN9 O88 93.2(5) . . no
O40 MN9 O80 88.6(5) . . no
O40 MN9 O83 89.8(4) . . no
O40 MN9 O88 174.0(4) . . no
O80 MN9 O83 88.1(6) . . no
O80 MN9 O88 91.8(5) . . no
O83 MN9 O88 96.1(4) . . no
O22 MN10 O23 95.8(5) . . no
O22 MN10 O27 93.1(5) . 1_465 no
O22 MN10 O85 89.4(5) . . no
O22 MN10 O90 92.5(5) . . no
O22 MN10 O93 173.6(7) . . no
O23 MN10 O27 90.8(5) . 1_465 no
O23 MN10 O85 172.4(7) . . no
O23 MN10 O90 93.1(5) . . no
O23 MN10 O93 90.1(5) . . no
O27 MN10 O85 83.4(5) 1_465 . no
O27 MN10 O90 172.8(4) 1_465 . no
O27 MN10 O93 89.4(5) 1_465 . no
O85 MN10 O90 92.2(5) . . no
O85 MN10 O93 84.9(5) . . no
O90 MN10 O93 84.6(5) . . no
MN4 MN11 O23 42.0(3) . . no
MN4 MN11 O24 41.1(5) . . no
MN4 MN11 O45 79.2(4) . . no
MN4 MN11 O95 132.4(6) . . no
MN4 MN11 O98 130.5(4) . . no
MN4 MN11 O103 106.2(3) . 1_465 no
O23 MN11 O24 81.6(5) . . no
O23 MN11 O45 89.6(6) . . no
O23 MN11 O95 93.0(6) . . no
O23 MN11 O98 171.1(6) . . no
O23 MN11 O103 97.1(5) . 1_465 no
O24 MN11 O45 87.2(4) . . no
O24 MN11 O95 172.7(8) . . no
O24 MN11 O98 92.4(5) . . no
O24 MN11 O103 94.2(4) . 1_465 no
O45 MN11 O95 87.8(5) . . no
O45 MN11 O98 83.5(6) . . no
O45 MN11 O103 173.2(6) . 1_465 no
O95 MN11 O98 92.3(6) . . no
O95 MN11 O103 91.4(5) . 1_465 no
O98 MN11 O103 89.8(6) . 1_465 no
O17 MN12 O24 93.6(5) . . no
O17 MN12 O60 94.6(5) . . no
O17 MN12 O100 162.7(6) . . no
O17 MN12 O105 102.9(5) . . no
O24 MN12 O60 169.9(4) . . no
O24 MN12 O100 87.1(5) . . no
O24 MN12 O105 97.4(6) . . no
O60 MN12 O100 83.3(5) . . no
O60 MN12 O105 86.4(6) . . no
O100 MN12 O105 94.1(5) . . no
MN1 O13 MN2 96.5(5) . . no
MN1 O13 MN3 99.5(7) . . no
MN2 O13 MN3 95.1(3) . . no
MN1 O14 MN2 96.1(5) . . no
MN1 O14 MN4 94.8(6) . . no
MN2 O14 MN4 97.2(6) . . no
MN2 O15 MN3 96.01(12) . . no
MN2 O15 MN4 98.5(7) . . no
MN3 O15 MN4 96.2(7) . . no
MN1 O16 MN3 99.1(6) . . no
MN1 O16 MN4 95.1(6) . . no
MN3 O16 MN4 93.9(6) . . no
MN1 O17 MN5 93.0(6) . . no
MN1 O17 MN12 132.7(5) . . no
MN5 O17 MN12 119.7(8) . . no
MN1 O18 MN5 94.6(6) . . no
MN1 O18 MN6 130.4(7) . . no
MN5 O18 MN6 122.0(7) . . no
MN2 O19 MN6 134.5(10) . . no
MN2 O19 MN7 94.0(7) . . no
MN6 O19 MN7 128.3(5) . . no
MN2 O20 MN7 92.2(7) . . no
MN2 O20 MN8 132.1(9) . . no
MN7 O20 MN8 126.4(6) . . no
MN3 O21 MN8 131.9(7) . . no
MN3 O21 MN9 94.6(7) . . no
MN8 O21 MN9 133.0(9) . . no
MN3 O22 MN9 93.3(6) . . no
MN3 O22 MN10 132.2(8) . . no
MN9 O22 MN10 125.3(5) . . no
MN4 O23 MN10 131.8(6) . . no
MN4 O23 MN11 94.0(6) . . no
MN10 O23 MN11 131.1(7) . . no
MN4 O24 MN11 96.4(6) . . no
MN4 O24 MN12 134.8(3) . . no
MN11 O24 MN12 123.5(9) . . no
MN1 O28 C29 126.1(11) . . no
MN5 O30 C29 122.3(8) . . no
MN2 O33 C34 123.5(6) . . no
MN7 O35 C34 122.4(16) . . no
MN3 O38 C39 125.9(9) . . no
MN9 O40 C39 121.8(10) . . no
MN4 O43 C44 125.2(17) . . no
MN11 O45 C44 122.0(7) . . no
MN5 O48 C49 128.8(14) . . no
MN6 O50 C49 134.6(13) . . no
MN5 O53 C54 128.3(15) . . no
MN6 O55 C54 129.4(12) . . no
MN5 O58 C59 128.4(10) . . no
MN12 O60 C59 135.7(14) . . no
MN6 O63 C64 133.9(18) . . no
MN7 O65 C64 129.8(19) . . no
MN7 O68 C69 133.3(16) . . no
MN8 O70 C69 134.3(15) . . no
MN7 O73 C74 132.8(7) . . no
MN8 O75 C74 130.7(14) . . no
MN8 O78 C79 129.2(11) . . no
MN9 O80 C79 133.0(13) . . no
MN9 O83 C84 132.8(14) . . no
MN10 O85 C84 134.4(13) . . no
MN9 O88 C89 126.5(16) . . no
MN10 O90 C89 129.4(4) . . no
MN10 O93 C94 137.0(11) . . no
MN11 O95 C94 132.8(12) . . no
MN11 O98 C99 126.2(13) . . no
MN12 O100 C99 130.7(13) . . no
MN11 O103 C104 127.4(12) 1_645 1_645 no
MN12 O105 C104 134.7(13) . . no
O28 C29 O30 125.8(12) . . no
O28 C29 C31 115.7(18) . . no
O30 C29 C31 118.4(15) . . no
C29 C31 C32 112.9(17) . . no
O33 C34 O35 126.9(15) . . no
O33 C34 C36 110.6(17) . . no
O35 C34 C36 123(3) . . no
C34 C36 C37 113.6(12) . . no
O38 C39 O40 123.6(7) . . no
O38 C39 C41 118.2(14) . . no
O40 C39 C41 118.1(17) . . no
C39 C41 C42 113.0(18) . . no
O43 C44 O45 126.8(19) . . no
O43 C44 C46 115(3) . . no
O45 C44 C46 118.2(14) . . no
C44 C46 C47 108(3) . . no
O48 C49 O50 128.7(17) . . no
O48 C49 C51 113(3) . . no
O50 C49 C51 118(3) . . no
C49 C51 C52 118(3) . . no
O53 C54 O55 128.4(8) . . no
O53 C54 C56 123(2) . . no
O55 C54 C56 109(2) . . no
C54 C56 C57 120(2) . . no
O58 C59 O60 126(2) . . no
O58 C59 C61 120.2(10) . . no
O60 C59 C61 113.7(15) . . no
C59 C61 C62 113(2) . . no
O63 C64 O65 128(3) . . no
O63 C64 C66 120(3) . . no
O65 C64 C66 111(3) . . no
C64 C66 C67 114.7(13) . . no
O68 C69 O70 125(2) . . no
O68 C69 C71 115.8(17) . . no
O70 C69 C71 119.6(18) . . no
C69 C71 C72 116.5(18) . . no
O73 C74 O75 120(3) . . no
O73 C74 C76 121(3) . . no
O75 C74 C76 118(3) . . no
C74 C76 C77 118(4) . . no
O78 C79 O80 129(2) . . no
O78 C79 C81 113.9(16) . . no
O80 C79 C81 117.0(17) . . no
C79 C81 C82 112(2) . . no
O83 C84 O85 123.7(17) . . no
O83 C84 C86 117.8(19) . . no
O85 C84 C86 118.3(19) . . no
C84 C86 C87 116(2) . . no
O88 C89 O90 128.3(18) . . no
O88 C89 C91 116(3) . . no
O90 C89 C91 115.6(16) . . no
C89 C91 C92 140(3) . . no
C89 C91 C92 140(3) . . no
O93 C94 O95 124.8(8) . . no
O93 C94 C96 117.4(16) . . no
O95 C94 C96 117.8(15) . . no
C94 C96 C97 109.5(16) . . no
O98 C99 O100 125.8(14) . . no
O98 C99 C101 118.1(9) . . no
O100 C99 C101 116.0(17) . . no
C99 C101 C102 118(2) . . no
O103 C104 O105 122.5(19) 1_465 . no
O103 C104 C106 116.5(16) 1_465 1_465 no
O105 C104 C106 120.9(18) . 1_465 no
C104 C106 C107 115.2(17) 1_645 1_545 no
C77 C76 C74 115(4) . . no
C29 C31 H1 109.1(16) . . no
C29 C31 H2 112.1(18) . . no
C32 C31 H1 107.1(18) . . no
C32 C31 H2 108.6(16) . . no
H1 C31 H2 107(2) . . no
C31 C32 H3 113(2) . . no
C31 C32 H4 110(2) . . no
C31 C32 H5 110.6(17) . . no
H3 C32 H4 109(2) . . no
H3 C32 H5 107(2) . . no
H4 C32 H5 107(2) . . no
C34 C36 H6 110(2) . . no
C34 C36 H7 110(3) . . no
C37 C36 H6 108(3) . . no
C37 C36 H7 109(3) . . no
H6 C36 H7 106.4(12) . . no
C36 C37 H8 110(3) . . no
C36 C37 H9 112(2) . . no
C36 C37 H10 110(4) . . no
H8 C37 H9 108(4) . . no
H8 C37 H10 108(2) . . no
H9 C37 H10 109(4) . . no
C39 C41 H11 110.5(18) . . no
C39 C41 H12 110.5(15) . . no
C42 C41 H11 107.8(16) . . no
C42 C41 H12 109(2) . . no
H11 C41 H12 106(2) . . no
C41 C42 H13 114(2) . . no
C41 C42 H14 110.1(17) . . no
C41 C42 H15 112(2) . . no
H13 C42 H14 107(2) . . no
H13 C42 H15 108.0(19) . . no
H14 C42 H15 107(3) . . no
C44 C46 H16 109(3) . . no
C44 C46 H17 110.0(7) . . no
C47 C46 H16 109.7(16) . . no
C47 C46 H17 111(4) . . no
H16 C46 H17 109(3) . . no
C46 C47 H18 111.4(10) . . no
C46 C47 H19 112(6) . . no
C46 C47 H20 117(5) . . no
H18 C47 H19 103(5) . . no
H18 C47 H20 105(6) . . no
H19 C47 H20 106.4(10) . . no
C49 C51 H21 109.2(16) . . no
C49 C51 H22 108(3) . . no
C52 C51 H21 109(3) . . no
C52 C51 H22 106.5(16) . . no
H21 C51 H22 105(4) . . no
C51 C52 H23 111(4) . . no
C51 C52 H24 107(2) . . no
C51 C52 H25 111(4) . . no
H23 C52 H24 110(5) . . no
H23 C52 H25 110.8(18) . . no
H24 C52 H25 107(4) . . no
C54 C56 H26 107(2) . . no
C54 C56 H27 106.8(13) . . no
C57 C56 H26 107.8(15) . . no
C57 C56 H27 108(2) . . no
H26 C56 H27 107(3) . . no
C56 C57 H28 109.9(15) . . no
C56 C57 H29 110(2) . . no
C56 C57 H30 112(3) . . no
H28 C57 H29 107(3) . . no
H28 C57 H30 108(3) . . no
H29 C57 H30 109.1(16) . . no
C59 C61 H31 109.0(16) . . no
C59 C61 H32 111(2) . . no
C62 C61 H31 108(2) . . no
C62 C61 H32 108.3(16) . . no
H31 C61 H32 108(2) . . no
C61 C62 H33 109(2) . . no
C61 C62 H34 109.7(16) . . no
C61 C62 H35 111(2) . . no
H33 C62 H34 109(3) . . no
H33 C62 H35 109.3(18) . . no
H34 C62 H35 109(3) . . no
C64 C66 H36 110(3) . . no
C64 C66 H37 110(2) . . no
C67 C66 H36 108(2) . . no
C67 C66 H37 107(3) . . no
H36 C66 H37 107.8(14) . . no
C66 C67 H38 113.5(13) . . no
C66 C67 H39 110(2) . . no
C66 C67 H40 110(3) . . no
H38 C67 H39 109(3) . . no
H38 C67 H40 109(2) . . no
H39 C67 H40 105.8(14) . . no
C69 C71 H41 108.3(18) . . no
C69 C71 H42 108.2(12) . . no
C72 C71 H41 108.3(11) . . no
C72 C71 H42 108(2) . . no
H41 C71 H42 107.4(18) . . no
C71 C72 H43 112(2) . . no
C71 C72 H44 110.4(13) . . no
C71 C72 H45 110(2) . . no
H43 C72 H44 108(3) . . no
H43 C72 H45 108.4(14) . . no
H44 C72 H45 108(2) . . no
C79 C81 H46 111(2) . . no
C79 C81 H47 109.4(19) . . no
C82 C81 H46 110(2) . . no
C82 C81 H47 109(2) . . no
H46 C81 H47 107(2) . . no
C81 C82 H48 112(3) . . no
C81 C82 H49 114(2) . . no
C81 C82 H50 112(2) . . no
H48 C82 H49 107(2) . . no
H48 C82 H50 106(2) . . no
H49 C82 H50 106(3) . . no
C84 C86 H51 108.3(17) . . no
C84 C86 H52 108.9(16) . 1_465 no
C87 C86 H51 108.4(17) . . no
C87 C86 H52 107.2(17) . 1_465 no
H51 C86 H52 107(3) . 1_465 no
C86 C87 H53 112(3) . . no
C86 C87 H54 111.7(18) . . no
C86 C87 H55 109.7(17) . . no
H53 C87 H54 109(2) . . no
H53 C87 H55 106.4(17) . . no
H54 C87 H55 107(3) . . no
C89 C91 H56 102(2) . . no
C89 C91 H57 106(3) . . no
C92 C91 H56 58(3) . . no
C92 C91 H56 58(3) . . no
C92 C91 H57 108.6(19) . . no
C92 C91 H57 108.6(19) . . no
C92 C91 H57 107(3) . . no
C92 C91 H57 107(3) . . no
H56 C91 H57 94.5(11) . . no
C91 C92 H56 48(3) . . no
C91 C92 H56 48(3) . . no
C94 C96 H58 109.6(13) . . no
C94 C96 H59 109.3(17) . . no
C97 C96 H58 109.8(19) . . no
C97 C96 H59 110.0(17) . . no
H58 C96 H59 109(2) . . no
C96 C97 H60 111.8(19) . . no
C96 C97 H61 112(2) . . no
C96 C97 H62 111(2) . . no
H60 C97 H61 108(3) . . no
H60 C97 H62 107(3) . . no
H61 C97 H62 107(2) . . no
C99 C101 H63 109.3(13) . . no
C99 C101 H64 108(2) . . no
C102 C101 H63 108(3) . . no
C102 C101 H64 107.7(19) . . no
H63 C101 H64 105(2) . . no
C101 C102 H65 111(3) . . no
C101 C102 H66 112(2) . . no
C101 C102 H67 111(3) . . no
H65 C102 H66 110(3) . . no
H65 C102 H67 105(2) . . no
H66 C102 H67 107(4) . . no
C104 C106 H68 108.2(13) 1_645 1_645 no
C104 C106 H69 108(2) 1_645 . no
C107 C106 H68 109(2) 1_545 1_645 no
C107 C106 H69 109.5(14) 1_545 . no
H68 C106 H69 106.1(18) 1_645 . no
C106 C107 H70 111.6(18) 1_565 1_655 no
C106 C107 H71 110(3) 1_565 1_655 no
C106 C107 H72 110.3(14) 1_565 1_565 no
H70 C107 H71 108.1(13) 1_655 1_655 no
H70 C107 H72 109(3) 1_655 1_565 no
H71 C107 H72 108.2(18) 1_655 1_565 no
C91 H56 C92 74(4) . . no

loop_
_geom_bond_atom_site_label_1
_geom_bond_atom_site_label_2
_geom_bond_distance
_geom_bond_site_symmetry_2
_geom_bond_publ_flag
MN1 MN2 2.854(5) . no
MN7 O68 1.926(19) . no
MN1 MN3 2.897(5) . no
MN7 O73 2.135(10) . no
MN1 MN4 2.8143(16) . no
MN8 O20 1.874(15) . no
MN1 MN5 2.766(5) . no
MN8 O21 1.884(15) . no
MN1 O13 1.904(17) . no
MN8 O26 2.272(7) . no
MN1 O14 1.903(9) . no
MN8 O70 1.976(16) . no
MN1 O16 1.884(10) . no
MN8 O75 2.162(7) . no
MN1 O17 1.876(17) . no
MN8 O78 1.969(15) . no
MN1 O18 1.868(11) . no
MN9 O21 1.880(11) . no
MN1 O28 1.900(8) . no
MN9 O22 1.884(17) . no
MN2 MN3 2.813(5) . no
MN9 O40 2.251(7) . no
MN2 MN4 2.889(5) . no
MN9 O80 1.966(18) . no
MN2 MN7 2.740(5) . no
MN9 O83 1.933(12) . no
MN2 O13 1.921(11) . no
MN9 O88 2.134(8) . no
MN2 O14 1.933(17) . no
MN10 O22 1.890(9) . no
MN2 O15 1.909(11) . no
MN10 O23 1.870(13) . no
MN2 O19 1.834(11) . no
MN10 O27 2.200(14) 1_465 no
MN2 O20 1.899(18) . no
MN10 O85 1.952(13) . no
MN2 O33 1.928(10) . no
MN10 O90 2.141(14) . no
MN3 MN4 2.814(4) . no
MN10 O93 1.960(8) . no
MN3 MN9 2.748(5) . no
MN11 O23 1.930(15) . no
MN3 O13 1.891(11) . no
MN11 O24 1.885(9) . no
MN3 O15 1.876(9) . no
MN11 O45 2.167(14) . no
MN3 O16 1.921(16) . no
MN11 O95 1.957(9) . no
MN3 O21 1.860(17) . no
MN11 O98 1.990(16) . no
MN3 O22 1.894(10) . no
MN11 O103 2.127(13) 1_465 no
MN3 O38 1.907(7) . no
MN12 O17 1.892(9) . no
MN4 MN11 2.773(4) . no
MN12 O24 1.888(14) . no
MN4 O14 1.920(11) . no
MN12 O60 1.932(16) . no
MN4 O15 1.905(17) . no
MN12 O100 1.943(9) . no
MN4 O16 1.929(7) . no
MN12 O105 2.086(14) . no
MN4 O23 1.860(10) . no
MN4 O24 1.835(17) . no
O28 C29 1.28(2) . no
MN4 O43 1.907(9) . no
O30 C29 1.25(3) . no
MN5 O17 1.937(10) . no
O33 C34 1.32(3) . no
MN5 O18 1.895(17) . no
O35 C34 1.23(2) . no
MN5 O30 2.204(10) . no
O38 C39 1.29(3) . no
MN5 O48 1.941(11) . no
O40 C39 1.28(2) . no
MN5 O53 2.112(10) . no
O43 C44 1.286(17) . no
MN5 O58 1.939(18) . no
O45 C44 1.24(3) . no
MN6 O18 1.915(15) . no
O48 C49 1.27(3) . no
MN6 O19 1.866(14) . no
O50 C49 1.24(4) . no
MN6 O25 2.286(18) . no
O53 C54 1.17(3) . no
MN6 O50 1.919(15) . no
O55 C54 1.32(3) . no
MN6 O55 2.068(11) . no
O58 C59 1.248(19) . no
MN6 O63 1.916(17) . no
O60 C59 1.269(10) . no
MN7 O19 1.912(18) . no
O63 C64 1.21(4) . no
MN7 O20 1.904(12) . no
O65 C64 1.31(4) . no
MN7 O35 2.158(8) . no
O68 C69 1.24(3) . no
MN7 O65 1.932(15) . no
O70 C69 1.25(2) . no
O73 C74 1.33(4) . no
C104 C106 1.48(3) 1_465 no
C106 C107 1.49(3) 1_545 no
O75 C74 1.31(4) . no
O78 C79 1.29(2) . no
O80 C79 1.22(2) . no
O83 C84 1.30(2) . no
O85 C84 1.28(3) . no
O88 C89 1.230(18) . no
O90 C89 1.25(3) . no
O93 C94 1.29(2) . no
O95 C94 1.25(3) . no
O98 C99 1.28(3) . no
O100 C99 1.250(11) . no
O103 C104 1.32(2) 1_645 no
O105 C104 1.26(2) . no
C29 C31 1.53(2) . no
C31 C32 1.511(14) . no
C34 C36 1.511(19) . no
C36 C37 1.48(5) . no
C39 C41 1.513(10) . no
C41 C42 1.48(4) . no
C44 C46 1.50(3) . no
C46 C47 1.31(6) . no
C49 C51 1.50(3) . no
C51 C52 1.39(5) . no
C54 C56 1.564(10) . no
C56 C57 1.43(4) . no
C59 C61 1.52(4) . no
C61 C62 1.51(2) . no
C64 C66 1.57(4) . no
C66 C67 1.47(3) . no
C69 C71 1.52(3) . no
C71 C72 1.51(3) . no
C74 C76 1.64(5) . no
C76 C77 1.41(7) . no
C79 C81 1.57(4) . no
C81 C82 1.402(7) . no
C84 C86 1.50(3) . no
C86 C87 1.46(4) . no
C89 C91 1.52(3) . no
C91 C92 1.41(8) . no
C91 C92 1.34(7) . no
C94 C96 1.466(10) . no
C96 C97 1.49(3) . no
C99 C101 1.53(3) . no
C101 C102 1.380(17) . no
C31 H1 0.99(3) . no
C86 H51 0.96(2) . no
C31 H2 0.95(3) . no
C86 H52 0.961(10) 1_465 no
C32 H3 0.956(17) . no
C87 H53 0.96(2) . no
C32 H4 0.95(3) . no
C87 H54 0.95(2) . no
C32 H5 0.97(3) . no
C87 H55 0.979(11) . no
C36 H6 0.99(3) . no
C91 H56 1.09(3) . no
C36 H7 0.95(3) . no
C91 H57 1.02(3) . no
C37 H8 0.97(5) . no
C92 H56 1.24(7) . no
C37 H9 0.96(2) . no
C96 H58 0.95(2) . no
C37 H10 0.95(4) . no
C96 H59 0.96(3) . no
C41 H11 0.978(18) . no
C97 H60 0.96(3) . no
C41 H12 0.97(3) . no
C97 H61 0.961(8) . no
C42 H13 0.962(8) . no
C97 H62 0.97(3) . no
C42 H14 0.98(2) . no
C101 H63 0.96(3) . no
C42 H15 0.96(3) . no
C101 H64 0.99(3) . no
C46 H16 0.96(3) . no
C102 H65 0.96(4) . no
C46 H17 0.95(3) . no
C102 H66 0.93(4) . no
C47 H18 1.00(5) . no
C102 H67 1.00(3) . no
C47 H19 0.98(5) . no
C106 H68 0.971(13) 1_645 no
C47 H20 0.95(4) . no
C106 H69 0.97(2) . no
C51 H21 0.97(4) . no
C107 H70 0.95(3) 1_655 no
C51 H22 0.99(2) . no
C107 H71 0.963(13) 1_655 no
C52 H23 0.92(5) . no
C107 H72 0.95(2) 1_565 no
C52 H24 0.97(3) . no
C52 H25 0.96(3) . no
C56 H26 0.96(2) . no
C56 H27 0.97(3) . no
C57 H28 0.97(3) . no
C57 H29 0.96(3) . no
C57 H30 0.944(9) . no
C61 H31 0.962(15) . no
C61 H32 0.95(3) . no
C62 H33 0.953(14) . no
C62 H34 0.95(3) . no
C62 H35 0.95(3) . no
C66 H36 0.96(3) . no
C66 H37 0.96(2) . no
C67 H38 0.94(3) . no
C67 H39 0.97(3) . no
C67 H40 0.97(2) . no
C71 H41 0.959(7) . no
C71 H42 0.97(2) . no
C72 H43 0.95(3) . no
C72 H44 0.963(9) . no
C72 H45 0.96(2) . no
C81 H46 0.95(2) . no
C81 H47 0.98(3) . no
C82 H48 0.97(3) . no
C82 H49 0.97(3) . no
C82 H50 0.97(3) . no
